data_7118107
loop_
_publ_author_name
'Yu Jiang'
'Run Sun'
'Qiang Wang'
'Xiang-Ying Tang'
'Min Shi'

_publ_section_title
;
 Cyclization of sulfide, ether or tertiary amine-tethered
 N-sulfonyl-1,2,3-triazoles: a facile synthetic protocol for 3-substituted
 isoquinolines or dihydroisoquinolines
;
_journal_name_full Chem.Commun.
_journal_page_first 16968
_journal_paper_doi 10.1039/C5cc07511D
_journal_volume 51
_journal_year 2015
_chemical_formula_moiety 'C23 H21 N O2 S2'
_chemical_formula_sum 'C23 H21 N O2 S2'
_chemical_formula_weight 407.53
_chemical_name_systematic
;
 ?
;
_space_group_crystal_system monoclinic
_space_group_IT_number 15
_space_group_name_Hall '-C 2yc'
_space_group_name_H-M_alt 'C 1 2/c 1'
_symmetry_space_group_name_Hall '-C 2yc'
_symmetry_space_group_name_H-M 'C 1 2/c 1'
_atom_sites_solution_hydrogens geom
_atom_sites_solution_primary direct
_audit_creation_date 2015-05-11
_audit_creation_method
;
Olex2 1.2
(compiled 2015.01.26 svn.r3150 for OlexSys, GUI svn.r4998)
;
_audit_update_record
;
2015-05-14 deposited with the CCDC.
2015-09-29 downloaded from the CCDC.
;
_cell_angle_alpha 90
_cell_angle_beta 92.3470(10)
_cell_angle_gamma 90
_cell_formula_units_Z 8
_cell_length_a 32.732(2)
_cell_length_b 9.3213(7)
_cell_length_c 12.9047(9)
_cell_measurement_reflns_used 7320
_cell_measurement_temperature 130
_cell_measurement_theta_max 30.577
_cell_measurement_theta_min 2.27
_cell_volume 3934.0(5)
_computing_cell_refinement 'SAINT v7.68A (Bruker, 2009)'
_computing_data_reduction 'SAINT v7.68A (Bruker, 2009)'
_computing_molecular_graphics 'Olex2 (Dolomanov et al., 2009)'
_computing_publication_material 'Olex2 (Dolomanov et al., 2009)'
_computing_structure_refinement 'XL (Sheldrick, 2008)'
_computing_structure_solution 'ShelXS (Sheldrick, 2008)'
_diffrn_ambient_temperature 130
_diffrn_measured_fraction_theta_full 1.000
_diffrn_measured_fraction_theta_max 0.996
_diffrn_measurement_device_type 'Bruker APEX-II CCD'
_diffrn_measurement_method '\f and \w scans'
_diffrn_radiation_monochromator graphite
_diffrn_radiation_type MoK\a
_diffrn_radiation_wavelength 0.71073
_diffrn_reflns_av_R_equivalents 0.0252
_diffrn_reflns_av_unetI/netI 0.0278
_diffrn_reflns_laue_measured_fraction_full 1.000
_diffrn_reflns_laue_measured_fraction_max 0.996
_diffrn_reflns_limit_h_max 46
_diffrn_reflns_limit_h_min -46
_diffrn_reflns_limit_k_max 13
_diffrn_reflns_limit_k_min -11
_diffrn_reflns_limit_l_max 10
_diffrn_reflns_limit_l_min -18
_diffrn_reflns_number 19513
_diffrn_reflns_point_group_measured_fraction_full 1.000
_diffrn_reflns_point_group_measured_fraction_max 0.996
_diffrn_reflns_theta_full 25.242
_diffrn_reflns_theta_max 30.602
_diffrn_reflns_theta_min 1.245
_diffrn_standards_number 0
_exptl_absorpt_coefficient_mu 0.290
_exptl_absorpt_correction_T_max 0.7461
_exptl_absorpt_correction_T_min 0.6615
_exptl_absorpt_correction_type multi-scan
_exptl_absorpt_process_details
;
SADABS-2008/1 (Bruker,2008) was used for absorption correction.
wR2(int) was 0.0599 before and 0.0370 after correction.
The Ratio of minimum to maximum transmission is 0.8866.
The \l/2 correction factor is 0.0015.
;
_exptl_crystal_colour colourless
_exptl_crystal_density_diffrn 1.376
_exptl_crystal_density_meas .
_exptl_crystal_description Block
_exptl_crystal_F_000 1712
_exptl_crystal_size_max 0.25
_exptl_crystal_size_mid 0.2
_exptl_crystal_size_min 0.15
_refine_diff_density_max 0.421
_refine_diff_density_min -0.300
_refine_diff_density_rms 0.079
_refine_ls_extinction_coef .
_refine_ls_extinction_method none
_refine_ls_goodness_of_fit_ref 1.069
_refine_ls_hydrogen_treatment constr
_refine_ls_matrix_type full
_refine_ls_number_parameters 255
_refine_ls_number_reflns 6047
_refine_ls_number_restraints 0
_refine_ls_restrained_S_all 1.069
_refine_ls_R_factor_all 0.0473
_refine_ls_R_factor_gt 0.0365
_refine_ls_shift/su_max 0.003
_refine_ls_shift/su_mean 0.000
_refine_ls_structure_factor_coef Fsqd
_refine_ls_weighting_details 'w=1/[\s^2^(Fo^2^)+(0.0609P)^2^+2.1976P] where P=(Fo^2^+2Fc^2^)/3'
_refine_ls_weighting_scheme calc
_refine_ls_wR_factor_gt 0.0982
_refine_ls_wR_factor_ref 0.1104
_reflns_Friedel_coverage 0.000
_reflns_friedel_fraction_full .
_reflns_friedel_fraction_max .
_reflns_number_gt 5022
_reflns_number_total 6047
_reflns_threshold_expression 'I > 2\s(I)'
_cod_data_source_file c5cc07511d2.cif
_cod_data_source_block mo_dm15371_0m
_cod_database_code 7118107
_shelxl_version_number 2014-3
_shelx_space_group_comment
;
The symmetry employed for this shelxl refinement is uniquely defined
by the following loop, which should always be used as a source of
symmetry information in preference to the above space-group names.
They are only intended as comments.
;
_shelx_estimated_absorpt_t_max 0.958
_shelx_estimated_absorpt_t_min 0.931
_olex2_refinement_description
;
1. Fixed Uiso
 At 1.2 times of:
  All C(H) groups
 At 1.5 times of:
  All C(H,H,H) groups
2.a Ternary CH refined with riding coordinates:
 C9(H9)
2.b Aromatic/amide H refined with riding coordinates:
 C2(H2), C4(H4), C5(H5), C6(H6), C7(H7), C11(H11), C12(H12), C13(H13),
 C14(H14), C15(H15), C18(H18), C19(H19), C21(H21), C22(H22)
2.c Idealised Me refined as rotating group:
 C16(H16A,H16B,H16C), C23(H23A,H23B,H23C)
;
_olex2_submission_special_instructions 'No special instructions were received'

loop_
_space_group_symop_operation_xyz
'x, y, z'
'-x, y, -z+1/2'
'x+1/2, y+1/2, z'
'-x+1/2, y+1/2, -z+1/2'
'-x, -y, -z'
'x, -y, z-1/2'
'-x+1/2, -y+1/2, -z'
'x+1/2, -y+1/2, z-1/2'

loop_
_atom_site_label
_atom_site_type_symbol
_atom_site_fract_x
_atom_site_fract_y
_atom_site_fract_z
_atom_site_U_iso_or_equiv
_atom_site_adp_type
_atom_site_occupancy
_atom_site_site_symmetry_order
_atom_site_calc_flag
_atom_site_refinement_flags_posn
_atom_site_refinement_flags_adp
_atom_site_refinement_flags_occupancy
_atom_site_disorder_assembly
_atom_site_disorder_group
S1 S 0.18153(2) 0.12793(4) 0.49452(2) 0.02153(9) Uani 1 1 d . . . . .
S2 S 0.11023(2) -0.00778(3) 0.65022(2) 0.01729(8) Uani 1 1 d . . . . .
O1 O 0.12637(3) -0.10912(10) 0.57922(8) 0.0237(2) Uani 1 1 d . . . . .
O2 O 0.09639(3) -0.05755(11) 0.74777(7) 0.0246(2) Uani 1 1 d . . . . .
N1 N 0.14642(3) 0.11219(11) 0.67809(8) 0.0162(2) Uani 1 1 d . . . . .
C1 C 0.15755(4) 0.20977(14) 0.59802(9) 0.0167(2) Uani 1 1 d . . . . .
C2 C 0.15085(4) 0.35077(14) 0.61156(10) 0.0184(2) Uani 1 1 d . . . . .
H2 H 0.1591 0.4156 0.5618 0.022 Uiso 1 1 calc R . . . .
C3 C 0.13086(4) 0.40378(14) 0.70270(10) 0.0176(2) Uani 1 1 d . . . . .
C4 C 0.11425(4) 0.54192(15) 0.70728(11) 0.0220(3) Uani 1 1 d . . . . .
H4 H 0.1159 0.6032 0.6507 0.026 Uiso 1 1 calc R . . . .
C5 C 0.09539(4) 0.58786(15) 0.79569(12) 0.0254(3) Uani 1 1 d . . . . .
H5 H 0.0846 0.6800 0.7983 0.030 Uiso 1 1 calc R . . . .
C6 C 0.09262(4) 0.49709(15) 0.88023(12) 0.0249(3) Uani 1 1 d . . . . .
H6 H 0.0796 0.5279 0.9389 0.030 Uiso 1 1 calc R . . . .
C7 C 0.10936(4) 0.35969(15) 0.87728(11) 0.0213(3) Uani 1 1 d . . . . .
H7 H 0.1075 0.2988 0.9340 0.026 Uiso 1 1 calc R . . . .
C8 C 0.12879(4) 0.31406(13) 0.78956(10) 0.0168(2) Uani 1 1 d . . . . .
C9 C 0.15086(4) 0.17286(13) 0.78466(9) 0.0156(2) Uani 1 1 d . . . . .
H9 H 0.1385 0.1060 0.8329 0.019 Uiso 1 1 calc R . . . .
C10 C 0.19649(4) 0.18449(13) 0.81293(9) 0.0161(2) Uani 1 1 d . . . . .
C11 C 0.21333(4) 0.30560(15) 0.86097(10) 0.0217(3) Uani 1 1 d . . . . .
H11 H 0.1966 0.3830 0.8760 0.026 Uiso 1 1 calc R . . . .
C12 C 0.25506(4) 0.31179(17) 0.88674(11) 0.0255(3) Uani 1 1 d . . . . .
H12 H 0.2661 0.3936 0.9183 0.031 Uiso 1 1 calc R . . . .
C13 C 0.28006(4) 0.19776(18) 0.86577(11) 0.0266(3) Uani 1 1 d . . . . .
H13 H 0.3079 0.2024 0.8828 0.032 Uiso 1 1 calc R . . . .
C14 C 0.26346(4) 0.07578(18) 0.81914(11) 0.0276(3) Uani 1 1 d . . . . .
H14 H 0.2802 -0.0021 0.8056 0.033 Uiso 1 1 calc R . . . .
C15 C 0.22202(4) 0.06957(15) 0.79271(10) 0.0222(3) Uani 1 1 d . . . . .
H15 H 0.2112 -0.0124 0.7611 0.027 Uiso 1 1 calc R . . . .
C16 C 0.19704(5) 0.28158(18) 0.42191(12) 0.0309(3) Uani 1 1 d . . . . .
H16A H 0.1733 0.3335 0.3972 0.046 Uiso 1 1 calc GR . . . .
H16B H 0.2123 0.2506 0.3640 0.046 Uiso 1 1 calc GR . . . .
H16C H 0.2138 0.3427 0.4657 0.046 Uiso 1 1 calc GR . . . .
C17 C 0.07018(4) 0.08450(14) 0.58422(10) 0.0181(2) Uani 1 1 d . . . . .
C18 C 0.06469(4) 0.06749(15) 0.47786(10) 0.0221(3) Uani 1 1 d . . . . .
H18 H 0.0818 0.0073 0.4419 0.026 Uiso 1 1 calc R . . . .
C19 C 0.03333(4) 0.14152(16) 0.42588(11) 0.0241(3) Uani 1 1 d . . . . .
H19 H 0.0294 0.1300 0.3546 0.029 Uiso 1 1 calc R . . . .
C20 C 0.00767(4) 0.23238(16) 0.47810(11) 0.0242(3) Uani 1 1 d . . . . .
C21 C 0.01377(4) 0.24708(17) 0.58541(12) 0.0282(3) Uani 1 1 d . . . . .
H21 H -0.0033 0.3074 0.6215 0.034 Uiso 1 1 calc R . . . .
C22 C 0.04461(4) 0.17369(17) 0.63884(11) 0.0251(3) Uani 1 1 d . . . . .
H22 H 0.0482 0.1837 0.7103 0.030 Uiso 1 1 calc R . . . .
C23 C -0.02570(5) 0.3135(2) 0.41981(14) 0.0351(4) Uani 1 1 d . . . . .
H23A H -0.0213 0.3088 0.3468 0.053 Uiso 1 1 calc GR . . . .
H23B H -0.0254 0.4119 0.4418 0.053 Uiso 1 1 calc GR . . . .
H23C H -0.0517 0.2715 0.4336 0.053 Uiso 1 1 calc GR . . . .

loop_
_atom_site_aniso_label
_atom_site_aniso_U_11
_atom_site_aniso_U_22
_atom_site_aniso_U_33
_atom_site_aniso_U_23
_atom_site_aniso_U_13
_atom_site_aniso_U_12
S1 0.02689(17) 0.02090(16) 0.01705(15) 0.00057(11) 0.00389(12) 0.00068(12)
S2 0.02092(15) 0.01356(14) 0.01724(15) 0.00058(11) -0.00094(11) -0.00226(10)
O1 0.0290(5) 0.0162(4) 0.0257(5) -0.0053(4) -0.0026(4) 0.0018(4)
O2 0.0317(5) 0.0217(5) 0.0201(5) 0.0050(4) -0.0004(4) -0.0091(4)
N1 0.0194(5) 0.0146(5) 0.0145(4) 0.0010(4) -0.0003(4) -0.0032(4)
C1 0.0175(5) 0.0190(6) 0.0134(5) 0.0023(4) -0.0009(4) -0.0008(4)
C2 0.0202(6) 0.0182(6) 0.0167(5) 0.0043(4) -0.0007(4) -0.0007(4)
C3 0.0174(5) 0.0164(5) 0.0189(6) 0.0014(4) -0.0021(4) 0.0002(4)
C4 0.0232(6) 0.0177(6) 0.0248(6) 0.0036(5) -0.0024(5) 0.0020(5)
C5 0.0258(7) 0.0179(6) 0.0323(7) -0.0009(5) 0.0000(5) 0.0060(5)
C6 0.0254(7) 0.0232(7) 0.0261(7) -0.0036(5) 0.0028(5) 0.0049(5)
C7 0.0245(6) 0.0198(6) 0.0196(6) 0.0005(5) 0.0017(5) 0.0013(5)
C8 0.0177(5) 0.0150(5) 0.0174(5) 0.0002(4) -0.0018(4) 0.0004(4)
C9 0.0197(5) 0.0143(5) 0.0128(5) 0.0009(4) -0.0002(4) 0.0002(4)
C10 0.0194(5) 0.0155(5) 0.0134(5) 0.0027(4) -0.0004(4) 0.0004(4)
C11 0.0254(6) 0.0181(6) 0.0214(6) 0.0003(5) -0.0025(5) -0.0008(5)
C12 0.0266(7) 0.0266(7) 0.0229(6) 0.0013(5) -0.0043(5) -0.0082(5)
C13 0.0196(6) 0.0395(8) 0.0204(6) 0.0027(6) -0.0011(5) -0.0027(6)
C14 0.0234(6) 0.0336(8) 0.0257(7) -0.0021(6) -0.0013(5) 0.0072(6)
C15 0.0241(6) 0.0198(6) 0.0225(6) -0.0028(5) -0.0015(5) 0.0036(5)
C16 0.0396(8) 0.0303(8) 0.0238(7) 0.0070(6) 0.0114(6) 0.0017(6)
C17 0.0163(5) 0.0181(6) 0.0197(6) 0.0003(5) 0.0000(4) -0.0027(4)
C18 0.0216(6) 0.0256(7) 0.0190(6) -0.0001(5) 0.0021(5) 0.0011(5)
C19 0.0225(6) 0.0304(7) 0.0193(6) 0.0027(5) -0.0001(5) -0.0012(5)
C20 0.0178(6) 0.0249(7) 0.0297(7) 0.0032(5) -0.0014(5) -0.0012(5)
C21 0.0229(6) 0.0310(8) 0.0306(7) -0.0054(6) 0.0016(5) 0.0051(6)
C22 0.0230(6) 0.0305(7) 0.0218(6) -0.0051(5) 0.0008(5) 0.0011(5)
C23 0.0247(7) 0.0383(9) 0.0416(9) 0.0050(7) -0.0054(6) 0.0060(6)

loop_
_atom_type_symbol
_atom_type_description
_atom_type_scat_dispersion_real
_atom_type_scat_dispersion_imag
_atom_type_scat_source
C C 0.0033 0.0016 'International Tables Vol C Tables 4.2.6.8 and 6.1.1.4'
H H 0.0000 0.0000 'International Tables Vol C Tables 4.2.6.8 and 6.1.1.4'
N N 0.0061 0.0033 'International Tables Vol C Tables 4.2.6.8 and 6.1.1.4'
O O 0.0106 0.0060 'International Tables Vol C Tables 4.2.6.8 and 6.1.1.4'
S S 0.1246 0.1234 'International Tables Vol C Tables 4.2.6.8 and 6.1.1.4'

loop_
_geom_angle_atom_site_label_1
_geom_angle_atom_site_label_2
_geom_angle_atom_site_label_3
_geom_angle
_geom_angle_site_symmetry_1
_geom_angle_site_symmetry_3
C1 S1 C16 101.28(7) . .
O1 S2 O2 119.14(6) . .
O1 S2 N1 107.74(6) . .
O1 S2 C17 107.45(6) . .
O2 S2 N1 106.06(6) . .
O2 S2 C17 109.14(6) . .
N1 S2 C17 106.68(6) . .
C1 N1 S2 118.14(8) . .
C1 N1 C9 113.98(10) . .
C9 N1 S2 119.90(8) . .
N1 C1 S1 114.07(9) . .
C2 C1 S1 127.24(10) . .
C2 C1 N1 118.58(11) . .
C1 C2 H2 119.4 . .
C1 C2 C3 121.18(12) . .
C3 C2 H2 119.4 . .
C4 C3 C2 122.31(12) . .
C4 C3 C8 118.90(12) . .
C8 C3 C2 118.78(11) . .
C3 C4 H4 119.8 . .
C5 C4 C3 120.36(13) . .
C5 C4 H4 119.8 . .
C4 C5 H5 119.9 . .
C6 C5 C4 120.30(13) . .
C6 C5 H5 119.9 . .
C5 C6 H6 120.0 . .
C5 C6 C7 120.04(13) . .
C7 C6 H6 120.0 . .
C6 C7 H7 120.1 . .
C8 C7 C6 119.85(13) . .
C8 C7 H7 120.1 . .
C3 C8 C9 116.69(11) . .
C7 C8 C3 120.52(12) . .
C7 C8 C9 122.66(11) . .
N1 C9 C8 110.03(10) . .
N1 C9 H9 108.6 . .
N1 C9 C10 107.78(10) . .
C8 C9 H9 108.6 . .
C8 C9 C10 113.24(10) . .
C10 C9 H9 108.6 . .
C11 C10 C9 122.02(11) . .
C15 C10 C9 119.35(11) . .
C15 C10 C11 118.60(12) . .
C10 C11 H11 119.8 . .
C10 C11 C12 120.44(13) . .
C12 C11 H11 119.8 . .
C11 C12 H12 119.8 . .
C13 C12 C11 120.42(13) . .
C13 C12 H12 119.8 . .
C12 C13 H13 120.2 . .
C12 C13 C14 119.58(13) . .
C14 C13 H13 120.2 . .
C13 C14 H14 119.9 . .
C15 C14 C13 120.19(14) . .
C15 C14 H14 119.9 . .
C10 C15 H15 119.6 . .
C14 C15 C10 120.76(13) . .
C14 C15 H15 119.6 . .
S1 C16 H16A 109.5 . .
S1 C16 H16B 109.5 . .
S1 C16 H16C 109.5 . .
H16A C16 H16B 109.5 . .
H16A C16 H16C 109.5 . .
H16B C16 H16C 109.5 . .
C18 C17 S2 119.18(10) . .
C18 C17 C22 120.91(12) . .
C22 C17 S2 119.91(10) . .
C17 C18 H18 120.5 . .
C17 C18 C19 119.04(13) . .
C19 C18 H18 120.5 . .
C18 C19 H19 119.3 . .
C20 C19 C18 121.32(13) . .
C20 C19 H19 119.3 . .
C19 C20 C21 118.46(13) . .
C19 C20 C23 120.38(14) . .
C21 C20 C23 121.17(14) . .
C20 C21 H21 119.4 . .
C22 C21 C20 121.21(13) . .
C22 C21 H21 119.4 . .
C17 C22 H22 120.5 . .
C21 C22 C17 119.06(13) . .
C21 C22 H22 120.5 . .
C20 C23 H23A 109.5 . .
C20 C23 H23B 109.5 . .
C20 C23 H23C 109.5 . .
H23A C23 H23B 109.5 . .
H23A C23 H23C 109.5 . .
H23B C23 H23C 109.5 . .

loop_
_geom_bond_atom_site_label_1
_geom_bond_atom_site_label_2
_geom_bond_distance
_geom_bond_site_symmetry_2
S1 C1 1.7515(13) .
S1 C16 1.7960(15) .
S2 O1 1.4320(10) .
S2 O2 1.4324(10) .
S2 N1 1.6579(11) .
S2 C17 1.7585(13) .
N1 C1 1.4347(15) .
N1 C9 1.4885(16) .
C1 C2 1.3450(18) .
C2 H2 0.9300 .
C2 C3 1.4554(18) .
C3 C4 1.4000(18) .
C3 C8 1.4024(17) .
C4 H4 0.9300 .
C4 C5 1.387(2) .
C5 H5 0.9300 .
C5 C6 1.387(2) .
C6 H6 0.9300 .
C6 C7 1.3941(19) .
C7 H7 0.9300 .
C7 C8 1.3878(18) .
C8 C9 1.5039(17) .
C9 H9 0.9800 .
C9 C10 1.5265(17) .
C10 C11 1.3910(18) .
C10 C15 1.3898(18) .
C11 H11 0.9300 .
C11 C12 1.3936(19) .
C12 H12 0.9300 .
C12 C13 1.375(2) .
C13 H13 0.9300 .
C13 C14 1.387(2) .
C14 H14 0.9300 .
C14 C15 1.3865(19) .
C15 H15 0.9300 .
C16 H16A 0.9600 .
C16 H16B 0.9600 .
C16 H16C 0.9600 .
C17 C18 1.3860(18) .
C17 C22 1.3918(18) .
C18 H18 0.9300 .
C18 C19 1.3868(19) .
C19 H19 0.9300 .
C19 C20 1.387(2) .
C20 C21 1.398(2) .
C20 C23 1.504(2) .
C21 H21 0.9300 .
C21 C22 1.380(2) .
C22 H22 0.9300 .
C23 H23A 0.9600 .
C23 H23B 0.9600 .
C23 H23C 0.9600 .

loop_
_geom_torsion_atom_site_label_1
_geom_torsion_atom_site_label_2
_geom_torsion_atom_site_label_3
_geom_torsion_atom_site_label_4
_geom_torsion
_geom_torsion_site_symmetry_1
_geom_torsion_site_symmetry_2
_geom_torsion_site_symmetry_3
_geom_torsion_site_symmetry_4
S1 C1 C2 C3 -179.20(9) . . . .
S2 N1 C1 S1 -67.13(11) . . . .
S2 N1 C1 C2 116.28(12) . . . .
S2 N1 C9 C8 -96.24(11) . . . .
S2 N1 C9 C10 139.85(9) . . . .
S2 C17 C18 C19 -179.37(11) . . . .
S2 C17 C22 C21 178.92(12) . . . .
O1 S2 N1 C1 69.26(11) . . . .
O1 S2 N1 C9 -143.68(9) . . . .
O1 S2 C17 C18 -10.46(13) . . . .
O1 S2 C17 C22 169.81(11) . . . .
O2 S2 N1 C1 -162.13(9) . . . .
O2 S2 N1 C9 -15.07(11) . . . .
O2 S2 C17 C18 -140.95(11) . . . .
O2 S2 C17 C22 39.32(13) . . . .
N1 S2 C17 C18 104.86(11) . . . .
N1 S2 C17 C22 -74.87(12) . . . .
N1 C1 C2 C3 -3.10(18) . . . .
N1 C9 C10 C11 135.93(12) . . . .
N1 C9 C10 C15 -45.75(15) . . . .
C1 N1 C9 C8 52.11(13) . . . .
C1 N1 C9 C10 -71.81(12) . . . .
C1 C2 C3 C4 -163.47(13) . . . .
C1 C2 C3 C8 17.61(19) . . . .
C2 C3 C4 C5 179.86(13) . . . .
C2 C3 C8 C7 -178.85(12) . . . .
C2 C3 C8 C9 5.10(17) . . . .
C3 C4 C5 C6 -0.3(2) . . . .
C3 C8 C9 N1 -38.20(15) . . . .
C3 C8 C9 C10 82.48(13) . . . .
C4 C3 C8 C7 2.20(19) . . . .
C4 C3 C8 C9 -173.86(11) . . . .
C4 C5 C6 C7 1.0(2) . . . .
C5 C6 C7 C8 0.0(2) . . . .
C6 C7 C8 C3 -1.6(2) . . . .
C6 C7 C8 C9 174.22(12) . . . .
C7 C8 C9 N1 145.84(12) . . . .
C7 C8 C9 C10 -93.48(14) . . . .
C8 C3 C4 C5 -1.2(2) . . . .
C8 C9 C10 C11 13.98(16) . . . .
C8 C9 C10 C15 -167.69(11) . . . .
C9 N1 C1 S1 143.93(9) . . . .
C9 N1 C1 C2 -32.67(16) . . . .
C9 C10 C11 C12 179.25(12) . . . .
C9 C10 C15 C14 -178.85(12) . . . .
C10 C11 C12 C13 -0.5(2) . . . .
C11 C10 C15 C14 -0.5(2) . . . .
C11 C12 C13 C14 -0.3(2) . . . .
C12 C13 C14 C15 0.8(2) . . . .
C13 C14 C15 C10 -0.4(2) . . . .
C15 C10 C11 C12 0.91(19) . . . .
C16 S1 C1 N1 -172.14(10) . . . .
C16 S1 C1 C2 4.10(14) . . . .
C17 S2 N1 C1 -45.87(11) . . . .
C17 S2 N1 C9 101.20(10) . . . .
C17 C18 C19 C20 0.4(2) . . . .
C18 C17 C22 C21 -0.8(2) . . . .
C18 C19 C20 C21 -0.7(2) . . . .
C18 C19 C20 C23 178.97(14) . . . .
C19 C20 C21 C22 0.2(2) . . . .
C20 C21 C22 C17 0.5(2) . . . .
C22 C17 C18 C19 0.4(2) . . . .
C23 C20 C21 C22 -179.42(15) . . . .
